data_8100400
loop_
_publ_author_name
'Liu, Lihua'
'Fu, Yongshan'
'Zhang, Qian-Feng'

_publ_section_title
;
Crystal structure of bis(2-pyrimidylthio)methane, C~9~H~8~N~4~S~2~
;
_journal_issue 3
_journal_name_full 'Zeitschrift f\"ur Kristallographie - New Crystal Structures'
_journal_page_first 339
_journal_page_last 340
_journal_volume 218
_journal_year 2003
_chemical_formula_sum 'C9 H8 N4 S2'
_chemical_formula_weight 236.31
_space_group_IT_number 13
_symmetry_cell_setting monoclinic
_symmetry_space_group_name_Hall '-P 2yc'
_symmetry_space_group_name_H-M 'P 1 2/c 1'
_cell_angle_alpha 90.00
_cell_angle_beta 112.15(3)
_cell_angle_gamma 90.00
_cell_formula_units_Z 4
_cell_length_a 18.757(4)
_cell_length_b 3.9876(8)
_cell_length_c 14.668(3)
_cell_measurement_temperature 100(2)
_cell_volume 1016.1(4)
_diffrn_ambient_temperature 100(2)
_exptl_crystal_density_diffrn 1.545
_cod_depositor_comments
;
The following automatic conversions were performed:
'_symmetry_cell_setting' value 'Monoclinic' changed to 'monoclinic'
according to '/home/saulius/struct/CIF-dictionaries/cif_core.dic'
dictionary named 'cif_core.dic' version 2.4.1 from 2010-06-29.

Automatic conversion script
Id: cif_fix_enum 1527 2010-12-29 10:47:43Z saulius 
;
_cod_original_sg_symbol_H-M 'P 2/c'
_cod_database_code 8100400

loop_
_symmetry_equiv_pos_as_xyz
'x, y, z'
'-x, y, -z+1/2'
'-x, -y, -z'
'x, -y, z-1/2'

loop_
_atom_site_label
_atom_site_type_symbol
_atom_site_fract_x
_atom_site_fract_y
_atom_site_fract_z
_atom_site_U_iso_or_equiv
_atom_site_adp_type
_atom_site_occupancy
_atom_site_symmetry_multiplicity
_atom_site_Wyckoff_symbol
_atom_site_calc_flag
_atom_site_refinement_flags
_atom_site_disorder_assembly
_atom_site_disorder_group
S1 S 0.087114(19) 0.18343(8) 0.27315(2) 0.01888(11) Uani 1 4 g d . . .
S2 S 0.412847(18) 0.64950(8) 0.68788(2) 0.01875(10) Uani 1 4 g d . . .
N1 N 0.06589(7) 0.1984(3) 0.44353(9) 0.0208(2) Uani 1 4 g d . . .
N2 N 0.17893(7) 0.4565(3) 0.43636(9) 0.0235(3) Uani 1 4 g d . . .
N3 N 0.31843(7) 0.9138(3) 0.76007(9) 0.0229(3) Uani 1 4 g d . . .
N4 N 0.43476(7) 0.6850(3) 0.87861(9) 0.0218(3) Uani 1 4 g d . . .
C1 C 0.11238(7) 0.2880(3) 0.39815(10) 0.0181(3) Uani 1 4 g d . . .
C2 C 0.09003(8) 0.2831(4) 0.53926(11) 0.0241(3) Uani 1 4 g d . . .
H2A H 0.0589 0.2246 0.5751 0.029 Uiso 1 4 g calc R . .
C3 C 0.15795(8) 0.4511(4) 0.58710(11) 0.0259(3) Uani 1 4 g d . . .
H3A H 0.1747 0.5070 0.6549 0.031 Uiso 1 4 g calc R . .
C4 C 0.20061(8) 0.5345(4) 0.53139(11) 0.0264(3) Uani 1 4 g d . . .
H4A H 0.2475 0.6529 0.5623 0.032 Uiso 1 4 g calc R . .
C5 C 0.0000 -0.0512(5) 0.2500 0.0192(4) Uani 1 2 e d S . .
H5A H 0.0080 -0.1940 0.3057 0.023 Uiso 1 4 g d R . .
C6 C 0.38687(8) 0.7582(3) 0.78758(10) 0.0183(3) Uani 1 4 g d . . .
C7 C 0.29717(8) 1.0039(4) 0.83371(12) 0.0266(3) Uani 1 4 g d . . .
H7A H 0.2495 1.1169 0.8185 0.032 Uiso 1 4 g calc R . .
C8 C 0.34179(9) 0.9393(4) 0.93134(11) 0.0281(3) Uani 1 4 g d . . .
H8A H 0.3256 1.0036 0.9828 0.034 Uiso 1 4 g calc R . .
C9 C 0.41066(9) 0.7779(4) 0.95046(11) 0.0265(3) Uani 1 4 g d . . .
H9A H 0.4424 0.7301 1.0169 0.032 Uiso 1 4 g calc R . .
C10 C 0.5000 0.4175(5) 0.7500 0.0185(4) Uani 1 2 f d S . .
H10A H 0.5085 0.2746 0.7024 0.022 Uiso 1 4 g d R . .

loop_
_atom_site_aniso_label
_atom_site_aniso_U_11
_atom_site_aniso_U_22
_atom_site_aniso_U_33
_atom_site_aniso_U_23
_atom_site_aniso_U_13
_atom_site_aniso_U_12
S1 0.01794(17) 0.02294(18) 0.01712(18) 0.00120(12) 0.00816(13) 0.00110(12)
S2 0.01649(17) 0.02361(18) 0.01500(17) -0.00021(12) 0.00464(13) 0.00000(12)
N1 0.0189(6) 0.0254(6) 0.0185(6) 0.0016(5) 0.0078(5) -0.0008(5)
N2 0.0167(5) 0.0303(6) 0.0230(6) 0.0002(5) 0.0070(5) -0.0014(5)
N3 0.0156(5) 0.0268(6) 0.0249(6) -0.0012(5) 0.0062(5) -0.0009(5)
N4 0.0195(6) 0.0282(6) 0.0177(6) 0.0009(5) 0.0070(5) -0.0015(5)
C1 0.0157(6) 0.0204(6) 0.0176(6) 0.0025(5) 0.0055(5) 0.0030(5)
C2 0.0236(7) 0.0310(7) 0.0198(7) 0.0020(6) 0.0106(6) 0.0021(6)
C3 0.0238(7) 0.0323(8) 0.0187(6) -0.0018(6) 0.0047(6) 0.0035(6)
C4 0.0178(6) 0.0315(8) 0.0252(7) -0.0023(6) 0.0029(6) -0.0020(6)
C5 0.0204(9) 0.0180(8) 0.0188(9) 0.000 0.0067(7) 0.000
C6 0.0168(6) 0.0201(6) 0.0186(6) -0.0008(5) 0.0073(5) -0.0038(5)
C7 0.0190(7) 0.0289(7) 0.0342(8) -0.0051(6) 0.0124(6) -0.0033(6)
C8 0.0269(7) 0.0349(8) 0.0280(8) -0.0083(6) 0.0164(6) -0.0076(6)
C9 0.0260(7) 0.0356(8) 0.0188(7) -0.0026(6) 0.0095(6) -0.0064(6)
C10 0.0181(8) 0.0178(8) 0.0192(9) 0.000 0.0067(7) 0.000

loop_
_geom_bond_atom_site_label_1
_geom_bond_atom_site_label_2
_geom_bond_distance
_geom_bond_site_symmetry_2
_geom_bond_publ_flag
S1 C1 1.7621(15) . ?
S1 C5 1.8006(11) . ?
S2 C6 1.7611(14) . ?
S2 C10 1.7986(11) . ?
N1 C1 1.3301(18) . ?
N1 C2 1.3459(19) . ?
N2 C4 1.3332(19) . ?
N2 C1 1.3401(18) . ?
N3 C7 1.334(2) . ?
N3 C6 1.3434(18) . ?
N4 C6 1.3306(19) . ?
N4 C9 1.3458(19) . ?
C2 C3 1.375(2) . ?
C3 C4 1.383(2) . ?
C5 S1 1.8006(11) 2 ?
C7 C8 1.383(2) . ?
C8 C9 1.374(2) . ?
C10 S2 1.7986(11) 2_656 ?
